data_2241022
loop_
_publ_author_name
'Kang, Gihaeng'
'Kim, Jineun'
'Park, Hyunjin'
'Kim, Tae Ho'

_publ_section_title
;
 Crystal structure of fenbuconazole
;
_journal_coeditor_code HB7481
_journal_issue 9
_journal_name_full 'Acta Crystallographica Section E'
_journal_page_first o680
_journal_page_last o681
_journal_paper_doi 10.1107/S205698901501542X
_journal_volume 71
_journal_year 2015
_chemical_formula_iupac 'C19 H17 Cl N4'
_chemical_formula_moiety 'C19 H17 Cl N4'
_chemical_formula_sum 'C19 H17 Cl N4'
_chemical_formula_weight 336.82
_chemical_name_common Fenbuconazole
_chemical_name_systematic (<i>RS</i>)-4-(4-Chlorophenyl)-2-phenyl-2-(1<i>H</i>-1,2,4-triazol-1-ylmethyl)butyronitrile
_space_group_crystal_system monoclinic
_space_group_IT_number 14
_space_group_name_Hall '-P 2yn'
_space_group_name_H-M_alt 'P 1 21/n 1'
_symmetry_space_group_name_Hall '-P 2yn'
_symmetry_space_group_name_H-M 'P 1 21/n 1'
_atom_sites_solution_hydrogens geom
_audit_creation_method SHELXL-2013
_cell_angle_alpha 90
_cell_angle_beta 95.455(2)
_cell_angle_gamma 90
_cell_formula_units_Z 4
_cell_length_a 12.4606(3)
_cell_length_b 6.7404(2)
_cell_length_c 20.5394(5)
_cell_measurement_reflns_used 3787
_cell_measurement_temperature 173(2)
_cell_measurement_theta_max 27.40
_cell_measurement_theta_min 3.18
_cell_volume 1717.28(8)
_computing_cell_refinement
;
SAINT (Bruker, 2013)
;
_computing_data_collection
;
APEX2 (Bruker, 2013)
;
_computing_data_reduction
;
SAINT (Bruker, 2013)
;
_computing_molecular_graphics
;
DIAMOND (Brandenburg, 2010)
;
_computing_publication_material
;
SHELXTL (Sheldrick, 2008)
;
_computing_structure_refinement
;
SHELXL2013 (Sheldrick, 2015)
;
_computing_structure_solution
;
SHELXS97 (Sheldrick, 2008)
;
_diffrn_ambient_temperature 173(2)
_diffrn_measured_fraction_theta_full 0.999
_diffrn_measured_fraction_theta_max 0.999
_diffrn_measurement_device_type 'Bruker APEXII CCD'
_diffrn_measurement_method '\f and \w scans'
_diffrn_radiation_type MoK\a
_diffrn_radiation_wavelength 0.71073
_diffrn_reflns_av_R_equivalents 0.0351
_diffrn_reflns_limit_h_max 16
_diffrn_reflns_limit_h_min -15
_diffrn_reflns_limit_k_max 8
_diffrn_reflns_limit_k_min -8
_diffrn_reflns_limit_l_max 26
_diffrn_reflns_limit_l_min -26
_diffrn_reflns_number 15784
_diffrn_reflns_theta_full 25.242
_diffrn_reflns_theta_max 27.504
_diffrn_reflns_theta_min 1.838
_exptl_absorpt_coefficient_mu 0.230
_exptl_absorpt_correction_T_max 0.993
_exptl_absorpt_correction_T_min 0.959
_exptl_absorpt_correction_type multi-scan
_exptl_absorpt_process_details
;
(SADABS; Bruker, 2013)
;
_exptl_crystal_colour brown
_exptl_crystal_density_diffrn 1.303
_exptl_crystal_description plate
_exptl_crystal_F_000 704
_exptl_crystal_size_max 0.184
_exptl_crystal_size_mid 0.068
_exptl_crystal_size_min 0.029
_refine_diff_density_max 0.247
_refine_diff_density_min -0.300
_refine_ls_extinction_method none
_refine_ls_goodness_of_fit_ref 1.041
_refine_ls_hydrogen_treatment constr
_refine_ls_matrix_type full
_refine_ls_number_parameters 217
_refine_ls_number_reflns 3936
_refine_ls_number_restraints 0
_refine_ls_restrained_S_all 1.041
_refine_ls_R_factor_all 0.0599
_refine_ls_R_factor_gt 0.0442
_refine_ls_shift/su_max 0.001
_refine_ls_shift/su_mean 0.000
_refine_ls_structure_factor_coef Fsqd
_refine_ls_weighting_details 'w=1/[\s^2^(Fo^2^)+(0.0430P)^2^+0.4967P] where P=(Fo^2^+2Fc^2^)/3'
_refine_ls_weighting_scheme calc
_refine_ls_wR_factor_gt 0.0996
_refine_ls_wR_factor_ref 0.1081
_reflns_number_gt 3044
_reflns_number_total 3936
_reflns_threshold_expression 'I > 2\s(I)'
_cod_data_source_file hb7481sup1.cif
_cod_data_source_block I
_cod_database_code 2241022
_shelx_space_group_comment
;
The symmetry employed for this shelxl refinement is uniquely defined
by the following loop, which should always be used as a source of
symmetry information in preference to the above space-group names.
They are only intended as comments.
;
_shelx_estimated_absorpt_t_min 0.959
_shelx_estimated_absorpt_t_max 0.993
_shelxl_version_number 2.013

loop_
_space_group_symop_operation_xyz
'x, y, z'
'-x+1/2, y+1/2, -z+1/2'
'-x, -y, -z'
'x-1/2, -y-1/2, z-1/2'

loop_
_atom_site_type_symbol
_atom_site_label
_atom_site_fract_x
_atom_site_fract_y
_atom_site_fract_z
_atom_site_U_iso_or_equiv
_atom_site_adp_type
_atom_site_calc_flag
_atom_site_occupancy
Cl Cl1 0.02411(4) 0.19334(10) 1.12090(3) 0.0689(2) Uani d 1
N N1 0.42210(11) 1.1422(2) 0.92410(6) 0.0367(3) Uani d 1
N N2 0.63664(9) 0.7989(2) 0.86689(5) 0.0277(3) Uani d 1
N N3 0.66105(11) 0.9948(2) 0.87314(6) 0.0398(3) Uani d 1
N N4 0.71532(12) 0.8721(2) 0.77946(7) 0.0445(4) Uani d 1
C C1 0.17939(13) 0.3822(3) 0.97206(8) 0.0384(4) Uani d 1
H H1 0.2005 0.3286 0.9325 0.046 Uiso calc 1
C C2 0.12369(14) 0.2639(3) 1.01229(9) 0.0447(4) Uani d 1
H H2 0.1056 0.1311 1.0003 0.054 Uiso calc 1
C C3 0.09501(12) 0.3415(3) 1.06994(8) 0.0410(4) Uani d 1
C C4 0.12079(14) 0.5320(3) 1.08810(8) 0.0485(5) Uani d 1
H H4 0.1014 0.5833 1.1284 0.058 Uiso calc 1
C C5 0.17565(13) 0.6493(3) 1.04672(8) 0.0398(4) Uani d 1
H H5 0.1933 0.7822 1.0589 0.048 Uiso calc 1
C C6 0.20501(10) 0.5763(2) 0.98807(7) 0.0278(3) Uani d 1
C C7 0.26520(11) 0.7035(3) 0.94298(7) 0.0316(3) Uani d 1
H H7A 0.2559 0.8451 0.9541 0.038 Uiso calc 1
H H7B 0.2341 0.6831 0.8973 0.038 Uiso calc 1
C C8 0.38533(11) 0.6541(2) 0.94830(6) 0.0237(3) Uani d 1
H H8A 0.3937 0.5096 0.9418 0.028 Uiso calc 1
H H8B 0.4171 0.6864 0.9931 0.028 Uiso calc 1
C C9 0.44939(10) 0.7655(2) 0.89855(6) 0.0218(3) Uani d 1
C C10 0.41229(10) 0.7205(2) 0.82676(6) 0.0229(3) Uani d 1
C C11 0.38360(12) 0.5284(2) 0.80795(7) 0.0312(3) Uani d 1
H H11 0.3807 0.4280 0.8402 0.037 Uiso calc 1
C C12 0.35906(13) 0.4822(3) 0.74246(7) 0.0364(4) Uani d 1
H H12 0.3390 0.3506 0.7301 0.044 Uiso calc 1
C C13 0.36370(13) 0.6264(3) 0.69533(7) 0.0369(4) Uani d 1
H H13 0.3467 0.5943 0.6505 0.044 Uiso calc 1
C C14 0.39293(13) 0.8170(3) 0.71325(7) 0.0361(4) Uani d 1
H H14 0.3968 0.9162 0.6807 0.043 Uiso calc 1
C C15 0.41687(12) 0.8646(2) 0.77900(6) 0.0297(3) Uani d 1
H H15 0.4364 0.9967 0.7912 0.036 Uiso calc 1
C C16 0.43710(11) 0.9796(2) 0.91178(6) 0.0257(3) Uani d 1
C C17 0.56995(11) 0.7062(2) 0.91202(6) 0.0255(3) Uani d 1
H H17A 0.5963 0.7450 0.9572 0.031 Uiso calc 1
H H17B 0.5765 0.5603 0.9086 0.031 Uiso calc 1
C C18 0.70813(15) 1.0295(3) 0.81948(8) 0.0472(5) Uani d 1
H H18 0.7352 1.1567 0.8096 0.057 Uiso calc 1
C C19 0.66923(13) 0.7306(3) 0.81087(7) 0.0357(4) Uani d 1
H H19 0.6603 0.5979 0.7958 0.043 Uiso calc 1

loop_
_atom_site_aniso_label
_atom_site_aniso_U_11
_atom_site_aniso_U_22
_atom_site_aniso_U_33
_atom_site_aniso_U_12
_atom_site_aniso_U_13
_atom_site_aniso_U_23
Cl1 0.0454(3) 0.0820(4) 0.0822(4) -0.0076(3) 0.0220(2) 0.0428(3)
N1 0.0555(8) 0.0248(8) 0.0306(7) 0.0036(7) 0.0081(6) 0.0001(6)
N2 0.0283(6) 0.0304(7) 0.0253(6) -0.0013(5) 0.0069(5) 0.0004(5)
N3 0.0489(8) 0.0351(8) 0.0384(7) -0.0131(7) 0.0195(6) -0.0055(6)
N4 0.0514(8) 0.0463(10) 0.0397(7) -0.0003(7) 0.0240(6) 0.0004(7)
C1 0.0448(9) 0.0389(10) 0.0317(8) -0.0065(8) 0.0057(6) -0.0035(7)
C2 0.0441(9) 0.0366(10) 0.0529(10) -0.0123(8) 0.0020(8) 0.0032(8)
C3 0.0275(7) 0.0508(12) 0.0455(9) -0.0038(8) 0.0086(6) 0.0185(8)
C4 0.0521(10) 0.0585(13) 0.0388(9) -0.0014(10) 0.0241(8) 0.0008(9)
C5 0.0474(9) 0.0360(10) 0.0382(8) -0.0064(8) 0.0164(7) -0.0052(7)
C6 0.0231(6) 0.0334(9) 0.0271(7) 0.0002(6) 0.0036(5) 0.0036(6)
C7 0.0317(7) 0.0344(9) 0.0297(7) 0.0026(7) 0.0084(6) 0.0068(7)
C8 0.0299(7) 0.0226(8) 0.0193(6) -0.0001(6) 0.0054(5) 0.0023(6)
C9 0.0274(6) 0.0185(7) 0.0200(6) 0.0006(6) 0.0053(5) 0.0021(5)
C10 0.0243(6) 0.0246(8) 0.0202(6) 0.0026(6) 0.0046(5) 0.0004(6)
C11 0.0427(8) 0.0269(9) 0.0245(7) 0.0000(7) 0.0055(6) 0.0024(6)
C12 0.0482(9) 0.0306(9) 0.0302(8) 0.0004(8) 0.0024(6) -0.0069(7)
C13 0.0427(8) 0.0468(11) 0.0208(7) 0.0091(8) 0.0014(6) -0.0042(7)
C14 0.0465(9) 0.0397(10) 0.0223(7) 0.0063(8) 0.0045(6) 0.0075(7)
C15 0.0385(8) 0.0267(9) 0.0242(7) 0.0014(7) 0.0036(6) 0.0038(6)
C16 0.0334(7) 0.0257(9) 0.0186(6) -0.0012(7) 0.0053(5) 0.0032(6)
C17 0.0288(7) 0.0262(8) 0.0220(6) 0.0010(6) 0.0048(5) 0.0036(6)
C18 0.0574(11) 0.0420(11) 0.0467(9) -0.0119(9) 0.0284(8) -0.0007(8)
C19 0.0392(8) 0.0379(10) 0.0322(8) 0.0044(7) 0.0142(6) -0.0043(7)

loop_
_atom_type_symbol
_atom_type_description
_atom_type_scat_dispersion_real
_atom_type_scat_dispersion_imag
_atom_type_scat_source
C C 0.0033 0.0016 'International Tables Vol C Tables 4.2.6.8 and 6.1.1.4'
H H 0.0000 0.0000 'International Tables Vol C Tables 4.2.6.8 and 6.1.1.4'
N N 0.0061 0.0033 'International Tables Vol C Tables 4.2.6.8 and 6.1.1.4'
Cl Cl 0.1484 0.1585 'International Tables Vol C Tables 4.2.6.8 and 6.1.1.4'

loop_
_geom_angle_atom_site_label_1
_geom_angle_atom_site_label_2
_geom_angle_atom_site_label_3
_geom_angle
C19 N2 N3 109.39(12)
C19 N2 C17 130.06(14)
N3 N2 C17 119.81(12)
C18 N3 N2 101.96(13)
C19 N4 C18 102.36(13)
C6 C1 C2 121.52(15)
C6 C1 H1 119.2
C2 C1 H1 119.2
C3 C2 C1 118.87(17)
C3 C2 H2 120.6
C1 C2 H2 120.6
C4 C3 C2 121.31(15)
C4 C3 Cl1 119.53(14)
C2 C3 Cl1 119.16(15)
C3 C4 C5 119.02(16)
C3 C4 H4 120.5
C5 C4 H4 120.5
C6 C5 C4 121.15(17)
C6 C5 H5 119.4
C4 C5 H5 119.4
C1 C6 C5 118.10(14)
C1 C6 C7 120.59(13)
C5 C6 C7 121.30(15)
C6 C7 C8 111.85(12)
C6 C7 H7A 109.2
C8 C7 H7A 109.2
C6 C7 H7B 109.2
C8 C7 H7B 109.2
H7A C7 H7B 107.9
C7 C8 C9 114.21(11)
C7 C8 H8A 108.7
C9 C8 H8A 108.7
C7 C8 H8B 108.7
C9 C8 H8B 108.7
H8A C8 H8B 107.6
C16 C9 C10 110.05(11)
C16 C9 C8 106.43(11)
C10 C9 C8 114.28(11)
C16 C9 C17 109.49(12)
C10 C9 C17 108.56(10)
C8 C9 C17 107.94(10)
C15 C10 C11 118.93(13)
C15 C10 C9 120.87(13)
C11 C10 C9 119.90(12)
C12 C11 C10 120.47(14)
C12 C11 H11 119.8
C10 C11 H11 119.8
C13 C12 C11 120.22(16)
C13 C12 H12 119.9
C11 C12 H12 119.9
C14 C13 C12 119.92(14)
C14 C13 H13 120.0
C12 C13 H13 120.0
C13 C14 C15 120.11(14)
C13 C14 H14 119.9
C15 C14 H14 119.9
C10 C15 C14 120.35(15)
C10 C15 H15 119.8
C14 C15 H15 119.8
N1 C16 C9 175.67(15)
N2 C17 C9 112.33(11)
N2 C17 H17A 109.1
C9 C17 H17A 109.1
N2 C17 H17B 109.1
C9 C17 H17B 109.1
H17A C17 H17B 107.9
N3 C18 N4 115.46(16)
N3 C18 H18 122.3
N4 C18 H18 122.3
N4 C19 N2 110.83(15)
N4 C19 H19 124.6
N2 C19 H19 124.6

loop_
_geom_bond_atom_site_label_1
_geom_bond_atom_site_label_2
_geom_bond_distance
Cl1 C3 1.7461(16)
N1 C16 1.1445(19)
N2 C19 1.3376(18)
N2 N3 1.3585(18)
N2 C17 1.4444(17)
N3 C18 1.3178(19)
N4 C19 1.314(2)
N4 C18 1.351(2)
C1 C6 1.379(2)
C1 C2 1.382(2)
C1 H1 0.9500
C2 C3 1.372(2)
C2 H2 0.9500
C3 C4 1.367(3)
C4 C5 1.388(2)
C4 H4 0.9500
C5 C6 1.382(2)
C5 H5 0.9500
C6 C7 1.5124(19)
C7 C8 1.5273(19)
C7 H7A 0.9900
C7 H7B 0.9900
C8 C9 1.5492(18)
C8 H8A 0.9900
C8 H8B 0.9900
C9 C16 1.479(2)
C9 C10 1.5332(17)
C9 C17 1.5537(18)
C10 C15 1.386(2)
C10 C11 1.388(2)
C11 C12 1.386(2)
C11 H11 0.9500
C12 C13 1.377(2)
C12 H12 0.9500
C13 C14 1.376(2)
C13 H13 0.9500
C14 C15 1.392(2)
C14 H14 0.9500
C15 H15 0.9500
C17 H17A 0.9900
C17 H17B 0.9900
C18 H18 0.9500
C19 H19 0.9500

loop_
_geom_hbond_atom_site_label_D
_geom_hbond_atom_site_label_H
_geom_hbond_atom_site_label_A
_geom_hbond_site_symmetry_A
_geom_hbond_distance_DH
_geom_hbond_distance_HA
_geom_hbond_distance_DA
_geom_hbond_angle_DHA
C8 H8A N1 1_545 0.99 2.53 3.522(2) 178
C11 H11 N1 1_545 0.95 2.60 3.533(2) 166
C17 H17A N1 3_677 0.99 2.58 3.5101(18) 156
C18 H18 N4 2_656 0.95 2.46 3.277(2) 144

loop_
_geom_torsion_atom_site_label_1
_geom_torsion_atom_site_label_2
_geom_torsion_atom_site_label_3
_geom_torsion_atom_site_label_4
_geom_torsion
C19 N2 N3 C18 -0.44(17)
C17 N2 N3 C18 -171.49(14)
C6 C1 C2 C3 -1.1(3)
C1 C2 C3 C4 -0.2(3)
C1 C2 C3 Cl1 179.73(13)
C2 C3 C4 C5 1.0(3)
Cl1 C3 C4 C5 -178.99(14)
C3 C4 C5 C6 -0.4(3)
C2 C1 C6 C5 1.5(2)
C2 C1 C6 C7 -179.47(15)
C4 C5 C6 C1 -0.8(2)
C4 C5 C6 C7 -179.76(15)
C1 C6 C7 C8 -77.25(17)
C5 C6 C7 C8 101.70(17)
C6 C7 C8 C9 174.47(12)
C7 C8 C9 C16 60.28(15)
C7 C8 C9 C10 -61.39(16)
C7 C8 C9 C17 177.73(12)
C16 C9 C10 C15 27.07(17)
C8 C9 C10 C15 146.73(13)
C17 C9 C10 C15 -92.74(15)
C16 C9 C10 C11 -159.29(13)
C8 C9 C10 C11 -39.62(17)
C17 C9 C10 C11 80.90(15)
C15 C10 C11 C12 -0.5(2)
C9 C10 C11 C12 -174.29(13)
C10 C11 C12 C13 0.5(2)
C11 C12 C13 C14 0.1(2)
C12 C13 C14 C15 -0.6(2)
C11 C10 C15 C14 0.0(2)
C9 C10 C15 C14 173.75(13)
C13 C14 C15 C10 0.5(2)
C19 N2 C17 C9 -94.71(18)
N3 N2 C17 C9 74.23(16)
C16 C9 C17 N2 -65.98(14)
C10 C9 C17 N2 54.17(16)
C8 C9 C17 N2 178.56(11)
N2 N3 C18 N4 0.2(2)
C19 N4 C18 N3 0.0(2)
C18 N4 C19 N2 -0.34(19)
N3 N2 C19 N4 0.52(18)
C17 N2 C19 N4 170.36(14)

_cod_database_fobs_code 2241022
